data_4310585
loop_
_publ_author_name
'Bettina V. Lotsch'
'J\"urgen Senker'
'Wolfgang Schnick'

_publ_contact_author_email wolfgang.schnick@uni-muenchen.de
_publ_contact_author_fax 089/2180-77440
_publ_contact_author_name W.Schnick
_publ_section_title
;
 Characterization of the Thermally Induced Topochemical Solid-State
 Transformation of NH4[N(CN)2] into NCNC(NH2)2 by Means of X-ray and
 Neutron Diffraction as Well as Raman and Solid-State NMR Spectroscopy
;
_journal_name_full 'Inorganic Chemistry'
_journal_page_first 895
_journal_page_last 904
_journal_paper_doi 10.1021/ic034984f
_journal_volume 43
_journal_year 2004
_chemical_formula_sum 'C2 D4 N4'
_space_group_IT_number 14
_symmetry_cell_setting monoclinic
_symmetry_space_group_name_Hall '-P 2ybc'
_symmetry_space_group_name_H-M 'P 1 21/c 1'
_audit_creation_date 'Mar 14 12:14:49'
_audit_creation_method 'from EXP file using GSAS2CIF'
_audit_update_record ' Mar 14 12:14:49 2003   Initial CIF as created by GSAS2CIF'
_cell_angle_alpha 90.0
_cell_angle_beta 91.5962(23)
_cell_angle_gamma 90.0
_cell_formula_units_Z 4
_cell_length_a 3.73275(10)
_cell_length_b 12.31771(29)
_cell_length_c 9.13033(27)
_cell_volume 419.640(19)
_computing_structure_refinement GSAS
_pd_block_id 'Mar 14 12:14:49 |PHASE_1||'
_pd_phase_name NH4dca
_refine_ls_goodness_of_fit_all 1.40
_refine_ls_number_parameters 87
_refine_ls_shift/esd_max 0.01
_refine_ls_shift/esd_mean 0.00
_cod_data_source_file ic034984fsi20030819_115442_1.cif
_cod_data_source_block BL2810_phase_1
_cod_original_sg_symbol_H-M 'P 21/c'
_cod_database_code 4310585
_cod_database_fobs_code 4310585

loop_
_symmetry_equiv_pos_as_xyz
+x,+y,+z
-x,+y+1/2,-z+1/2
-x,-y,-z
+x,-y+1/2,+z+1/2

loop_
_atom_site_aniso_label
_atom_site_aniso_U_11
_atom_site_aniso_U_22
_atom_site_aniso_U_33
_atom_site_aniso_U_12
_atom_site_aniso_U_13
_atom_site_aniso_U_23
N4 0.0148(16) 0.0089(13) 0.0183(14) -0.0030(15) -0.0005(12) -0.0015(16)
D1 0.0229(28) 0.0438(33) 0.0221(29) 0.0187(23) 0.0026(23) 0.0048(24)
D2 0.0281(29) 0.0188(23) 0.0144(20) -0.0008(21) -0.0047(17) -0.0001(23)
D3 0.0352(26) 0.0319(29) 0.0193(21) -0.0020(28) 0.0081(19) -0.0033(26)
D4 0.0407(31) 0.0134(23) 0.0357(31) -0.0045(20) -0.0035(27) 0.0013(24)

loop_
_atom_site_label
_atom_site_fract_x
_atom_site_fract_y
_atom_site_fract_z
_atom_site_occupancy
_atom_site_thermal_displace_type
_atom_site_U_iso_or_equiv
_atom_site_symmetry_multiplicity
N1 0.5476(7) 0.38372(24) -0.11509(27) 1.0 Uiso 0.0131(6) 4
C1 0.4816(9) 0.36048(30) 0.0027(4) 1.0 Uiso 0.0111(8) 4
N2 0.3812(7) 0.32359(21) 0.1298(4) 1.0 Uiso 0.0133(5) 4
C2 0.4812(9) 0.3705(4) 0.2511(4) 1.0 Uiso 0.0124(8) 4
N3 0.5501(7) 0.40813(18) 0.36614(27) 1.0 Uiso 0.0101(6) 4
N4 -0.0010(7) 0.11240(23) 0.1324(4) 1.0 Uani 0.01402 4
D1 0.1750(11) 0.0500(4) 0.1349(6) 1.0 Uani 0.02956 4
D2 -0.1619(10) 0.1084(4) 0.0391(5) 1.0 Uani 0.02056 4
D3 -0.1583(11) 0.1105(5) 0.2258(4) 1.0 Uani 0.02865 4
D4 0.1410(12) 0.18315(34) 0.1356(6) 1.0 Uani 0.03003 4

loop_
_atom_type_symbol
_atom_type_number_in_cell
N 16.0
C 8.0
D 16.0
